data_7223789
loop_
_publ_author_name
'Slabbert, C.'
'Rademeyer, M.'

_publ_section_title
;
 Structures and trends of one-dimensional halide-bridged polymers of
 five-coordinate cadmium(ii) and mercury(ii) with benzopyridine and
 -pyrazine-type N-donor ligands
;
_journal_issue 47
_journal_name_full CrystEngComm
_journal_page_first 9070
_journal_paper_doi 10.1039/C5CE01333J
_journal_volume 17
_journal_year 2015
_chemical_formula_moiety 'C12 H8 Cd Cl2 N2'
_chemical_formula_sum 'C12 H8 Cd Cl2 N2'
_chemical_formula_weight 363.50
_chemical_name_systematic
;
catena-(bis(m2-chloro)-(phenazine)-cadmium)
;
_space_group_crystal_system monoclinic
_space_group_IT_number 15
_space_group_name_Hall '-C 2yc'
_space_group_name_H-M_alt 'C 1 2/c 1'
_symmetry_space_group_name_Hall '-C 2yc'
_symmetry_space_group_name_H-M 'C 1 2/c 1'
_atom_sites_solution_hydrogens geom
_atom_sites_solution_primary dual
_atom_sites_solution_secondary difmap
_audit_creation_method SHELXL-2014
_audit_update_record
;
2015-06-26 deposited with the CCDC.
2015-10-19 downloaded from the CCDC.
;
_cell_angle_alpha 90
_cell_angle_beta 96.055(2)
_cell_angle_gamma 90
_cell_formula_units_Z 4
_cell_length_a 16.6766(9)
_cell_length_b 10.0104(5)
_cell_length_c 7.0588(3)
_cell_measurement_temperature 293(2)
_cell_volume 1171.82(10)
_computing_cell_refinement 'SAINT (Bruker, 2014)'
_computing_data_collection 'APEX2 (Bruker, 2014)'
_computing_data_reduction 'SAINT (Bruker, 2014)'
_computing_molecular_graphics
;
 ORTEP-3 for Windows (Farrugia, 1997), 
 Mercury (Macrae <i>et al</i>., 2008)
;
_computing_publication_material 'SHELXL-2014, PLATON (Spek, 2009)'
_computing_structure_refinement 'SHELXTL, SHELXL-2014/7 (Sheldrick, 2015)'
_computing_structure_solution 'SHELXTS (Sheldrick, 2015)'
_diffrn_ambient_temperature 293(2)
_diffrn_detector_area_resol_mean 10.24
_diffrn_measured_fraction_theta_full 1.000
_diffrn_measured_fraction_theta_max 0.999
_diffrn_measurement_device_type 'Bruker kappa, Photon 100 CMOS'
_diffrn_measurement_method '\f and \w scans'
_diffrn_radiation_type MoK\a
_diffrn_radiation_wavelength 0.71073
_diffrn_reflns_av_R_equivalents 0.0540
_diffrn_reflns_av_unetI/netI 0.0256
_diffrn_reflns_laue_measured_fraction_full 1.000
_diffrn_reflns_laue_measured_fraction_max 0.999
_diffrn_reflns_limit_h_max 22
_diffrn_reflns_limit_h_min -21
_diffrn_reflns_limit_k_max 13
_diffrn_reflns_limit_k_min -13
_diffrn_reflns_limit_l_max 9
_diffrn_reflns_limit_l_min -9
_diffrn_reflns_number 14520
_diffrn_reflns_point_group_measured_fraction_full 1.000
_diffrn_reflns_point_group_measured_fraction_max 0.999
_diffrn_reflns_theta_full 25.242
_diffrn_reflns_theta_max 27.989
_diffrn_reflns_theta_min 2.376
_exptl_absorpt_coefficient_mu 2.293
_exptl_absorpt_correction_T_max 0.7456
_exptl_absorpt_correction_T_min 0.6387
_exptl_absorpt_correction_type multi-scan
_exptl_absorpt_process_details 'SADABS (Bruker, 2014)'
_exptl_crystal_colour yellow
_exptl_crystal_density_diffrn 2.060
_exptl_crystal_density_method 'not measured'
_exptl_crystal_description needle
_exptl_crystal_F_000 704
_exptl_crystal_size_max 0.153
_exptl_crystal_size_mid 0.095
_exptl_crystal_size_min 0.017
_refine_diff_density_max 2.047
_refine_diff_density_min -0.686
_refine_diff_density_rms 0.132
_refine_ls_extinction_method none
_refine_ls_goodness_of_fit_ref 1.071
_refine_ls_hydrogen_treatment constr
_refine_ls_matrix_type full
_refine_ls_number_parameters 79
_refine_ls_number_reflns 1415
_refine_ls_number_restraints 0
_refine_ls_restrained_S_all 1.071
_refine_ls_R_factor_all 0.0368
_refine_ls_R_factor_gt 0.0295
_refine_ls_shift/su_max 0.000
_refine_ls_shift/su_mean 0.000
_refine_ls_structure_factor_coef Fsqd
_refine_ls_weighting_details 'w=1/[\s^2^(Fo^2^)+(0.0455P)^2^+0.3529P] where P=(Fo^2^+2Fc^2^)/3'
_refine_ls_weighting_scheme calc
_refine_ls_wR_factor_gt 0.0686
_refine_ls_wR_factor_ref 0.0715
_reflns_Friedel_coverage 0.000
_reflns_number_gt 1265
_reflns_number_total 1415
_reflns_threshold_expression 'I > 2\s(I)'
_cod_data_source_file c5ce01333j2.cif
_cod_data_source_block shelx
_cod_database_code 7223789
_shelx_space_group_comment
;
The symmetry employed for this shelxl refinement is uniquely defined
by the following loop, which should always be used as a source of
symmetry information in preference to the above space-group names.
They are only intended as comments.
;
_shelxl_version_number 2014-3

loop_
_space_group_symop_operation_xyz
'x, y, z'
'-x, y, -z+1/2'
'x+1/2, y+1/2, z'
'-x+1/2, y+1/2, -z+1/2'
'-x, -y, -z'
'x, -y, z-1/2'
'-x+1/2, -y+1/2, -z'
'x+1/2, -y+1/2, z-1/2'

loop_
_atom_site_label
_atom_site_type_symbol
_atom_site_fract_x
_atom_site_fract_y
_atom_site_fract_z
_atom_site_U_iso_or_equiv
_atom_site_adp_type
_atom_site_occupancy
_atom_site_site_symmetry_order
_atom_site_calc_flag
_atom_site_refinement_flags_posn
_atom_site_refinement_flags_adp
_atom_site_refinement_flags_occupancy
Cd1 Cd 0.0000 0.06552(3) 0.7500 0.01272(12) Uani 1 2 d S T P
Cl1 Cl -0.09797(4) -0.05818(7) 0.93337(10) 0.01587(16) Uani 1 1 d . . .
N1 N 0.0000 0.2964(3) 0.7500 0.0138(7) Uani 1 2 d S T P
C1 C -0.06680(16) 0.3661(3) 0.7814(4) 0.0128(5) Uani 1 1 d . . .
C6 C -0.13970(17) 0.2998(3) 0.8125(4) 0.0172(6) Uani 1 1 d . . .
H2 H -0.1419 0.2069 0.8116 0.021 Uiso 1 1 calc R U .
N2 N 0.0000 0.5798(3) 0.7500 0.0135(7) Uani 1 2 d S T P
C5 C -0.20608(18) 0.3720(3) 0.8435(4) 0.0188(6) Uani 1 1 d . . .
H6 H -0.2536 0.3275 0.8615 0.023 Uiso 1 1 calc R U .
C3 C -0.13650(18) 0.5808(3) 0.8202(4) 0.0175(6) Uani 1 1 d . . .
H4 H -0.1358 0.6736 0.8249 0.021 Uiso 1 1 calc R U .
C2 C -0.06590(17) 0.5099(3) 0.7823(4) 0.0139(5) Uani 1 1 d . . .
C4 C -0.20462(18) 0.5141(3) 0.8493(4) 0.0191(6) Uani 1 1 d . . .
H4A H -0.2506 0.5611 0.8731 0.023 Uiso 1 1 calc R U .

loop_
_atom_site_aniso_label
_atom_site_aniso_U_11
_atom_site_aniso_U_22
_atom_site_aniso_U_33
_atom_site_aniso_U_23
_atom_site_aniso_U_13
_atom_site_aniso_U_12
Cd1 0.01533(18) 0.01156(16) 0.01153(17) 0.000 0.00257(11) 0.000
Cl1 0.0149(3) 0.0181(3) 0.0143(4) 0.0028(2) 0.0004(3) -0.0039(2)
N1 0.0188(17) 0.0117(15) 0.0113(16) 0.000 0.0028(13) 0.000
C1 0.0137(14) 0.0132(13) 0.0114(13) 0.0004(10) 0.0003(11) 0.0001(10)
C6 0.0199(15) 0.0159(13) 0.0160(14) 0.0013(11) 0.0027(11) -0.0021(12)
N2 0.0140(17) 0.0138(16) 0.0125(17) 0.000 0.0005(13) 0.000
C5 0.0162(15) 0.0219(15) 0.0185(15) 0.0019(12) 0.0023(12) -0.0016(12)
C3 0.0194(15) 0.0172(14) 0.0151(15) -0.0022(11) -0.0012(12) 0.0045(11)
C2 0.0161(14) 0.0149(13) 0.0102(13) -0.0010(10) -0.0014(11) 0.0014(11)
C4 0.0162(15) 0.0237(15) 0.0170(15) 0.0005(12) 0.0009(12) 0.0045(12)

loop_
_atom_type_symbol
_atom_type_description
_atom_type_scat_dispersion_real
_atom_type_scat_dispersion_imag
_atom_type_scat_source
C C 0.0033 0.0016 'International Tables Vol C Tables 4.2.6.8 and 6.1.1.4'
H H 0.0000 0.0000 'International Tables Vol C Tables 4.2.6.8 and 6.1.1.4'
N N 0.0061 0.0033 'International Tables Vol C Tables 4.2.6.8 and 6.1.1.4'
Cl Cl 0.1484 0.1585 'International Tables Vol C Tables 4.2.6.8 and 6.1.1.4'
Cd Cd -0.8075 1.2024 'International Tables Vol C Tables 4.2.6.8 and 6.1.1.4'

loop_
_geom_angle_atom_site_label_1
_geom_angle_atom_site_label_2
_geom_angle_atom_site_label_3
_geom_angle
_geom_angle_site_symmetry_1
_geom_angle_site_symmetry_3
N1 Cd1 Cl1 119.499(18) . .
N1 Cd1 Cl1 119.498(18) . 2_556
Cl1 Cd1 Cl1 121.00(4) . 2_556
N1 Cd1 Cl1 91.604(14) . 6
Cl1 Cd1 Cl1 92.56(2) . 6
Cl1 Cd1 Cl1 85.86(2) 2_556 6
N1 Cd1 Cl1 91.604(15) . 5_557
Cl1 Cd1 Cl1 85.86(2) . 5_557
Cl1 Cd1 Cl1 92.56(2) 2_556 5_557
Cl1 Cd1 Cl1 176.79(3) 6 5_557
Cd1 Cl1 Cd1 94.14(2) . 5_557
C1 N1 C1 117.9(3) . 2_556
C1 N1 Cd1 121.07(17) . .
C1 N1 Cd1 121.07(17) 2_556 .
N1 C1 C6 121.1(3) . .
N1 C1 C2 120.5(3) . .
C6 C1 C2 118.4(3) . .
C5 C6 C1 120.0(3) . .
C5 C6 H2 120.0 . .
C1 C6 H2 120.0 . .
C2 N2 C2 117.2(3) 2_556 .
C6 C5 C4 121.7(3) . .
C6 C5 H6 119.2 . .
C4 C5 H6 119.2 . .
C4 C3 C2 120.5(3) . .
C4 C3 H4 119.8 . .
C2 C3 H4 119.8 . .
N2 C2 C3 118.7(3) . .
N2 C2 C1 121.9(3) . .
C3 C2 C1 119.4(3) . .
C3 C4 C5 120.1(3) . .
C3 C4 H4A 120.0 . .
C5 C4 H4A 120.0 . .

loop_
_geom_bond_atom_site_label_1
_geom_bond_atom_site_label_2
_geom_bond_distance
_geom_bond_site_symmetry_2
Cd1 N1 2.311(3) .
Cd1 Cl1 2.5148(7) .
Cd1 Cl1 2.5148(7) 2_556
Cd1 Cl1 2.6268(7) 6
Cd1 Cl1 2.6268(7) 5_557
Cl1 Cd1 2.6267(7) 5_557
N1 C1 1.353(3) .
N1 C1 1.353(3) 2_556
C1 C6 1.422(4) .
C1 C2 1.440(4) .
C6 C5 1.359(4) .
C6 H2 0.9300 .
N2 C2 1.342(3) 2_556
N2 C2 1.342(3) .
C5 C4 1.423(4) .
C5 H6 0.9300 .
C3 C4 1.352(4) .
C3 C2 1.424(4) .
C3 H4 0.9300 .
C4 H4A 0.9300 .

loop_
_geom_torsion_atom_site_label_1
_geom_torsion_atom_site_label_2
_geom_torsion_atom_site_label_3
_geom_torsion_atom_site_label_4
_geom_torsion
_geom_torsion_site_symmetry_1
C1 N1 C1 C6 179.0(3) 2_556
Cd1 N1 C1 C6 -1.0(3) .
C1 N1 C1 C2 -0.40(18) 2_556
Cd1 N1 C1 C2 179.60(18) .
N1 C1 C6 C5 -179.9(2) .
C2 C1 C6 C5 -0.5(4) .
C1 C6 C5 C4 -1.1(4) .
C2 N2 C2 C3 179.0(3) 2_556
C2 N2 C2 C1 -0.41(18) 2_556
C4 C3 C2 N2 178.6(2) .
C4 C3 C2 C1 -2.0(4) .
N1 C1 C2 N2 0.9(4) .
C6 C1 C2 N2 -178.6(2) .
N1 C1 C2 C3 -178.5(2) .
C6 C1 C2 C3 2.1(4) .
C2 C3 C4 C5 0.4(4) .
C6 C5 C4 C3 1.2(4) .
